data_4132917
loop_
_publ_author_name
'Pang, Jiandong'
'Yuan, Shuai'
'Qin, Junsheng'
'Wu, Mingyan'
'Lollar, Christina T.'
'Li, Jialuo'
'Huang, Ning'
'Li, Bao'
'Zhang, Peng'
'Zhou, Hong-Cai'

_publ_section_title
;
 Enhancing Pore-Environment Complexity Using a Trapezoidal Linker: Toward
 Stepwise Assembly of Multivariate Quinary Metal-Organic Frameworks.
;
_journal_issue 39
_journal_name_full 'Journal of the American Chemical Society'
_journal_page_first 12328
_journal_page_last 12332
_journal_paper_doi 10.1021/jacs.8b07411
_journal_volume 140
_journal_year 2018
_chemical_formula_sum 'C102 H52 N2 O32 Zr6'
_chemical_formula_weight 2364.77
_space_group_crystal_system orthorhombic
_space_group_IT_number 71
_space_group_name_Hall '-I 2 2'
_space_group_name_H-M_alt 'I m m m'
_atom_sites_solution_hydrogens geom
_audit_creation_method SHELXL-2014/7
_cell_angle_alpha 90
_cell_angle_beta 90
_cell_angle_gamma 90
_cell_formula_units_Z 4
_cell_length_a 23.203(2)
_cell_length_b 31.023(4)
_cell_length_c 33.332(3)
_cell_measurement_reflns_used 9985
_cell_measurement_temperature 100(2)
_cell_measurement_theta_max 55.67
_cell_measurement_theta_min 2.65
_cell_volume 23993(4)
_computing_cell_refinement 'SAINT+ ver. (Bruker, 2001)'
_computing_data_collection 'APEX2  (Bruker, 2008)'
_computing_data_reduction 'SAINT+ ver. (Bruker, 2001)'
_computing_molecular_graphics 'SHELXTL (Sheldrick, 2014)'
_computing_publication_material 'SHELXTL (Sheldrick, 2014)'
_computing_structure_refinement 'SHELXL-2014/7 (Sheldrick, 2014)'
_computing_structure_solution 'SHELXL-2014/7 (Sheldrick, 2014)'
_diffrn_ambient_temperature 100(2)
_diffrn_measured_fraction_theta_full 0.970
_diffrn_measured_fraction_theta_max 0.970
_diffrn_measurement_device_type 'Bruker SMART APEX II CCD area detector'
_diffrn_measurement_method 'phi and omega scans'
_diffrn_radiation_type CuK\a
_diffrn_radiation_wavelength 1.54178
_diffrn_reflns_av_R_equivalents 0.1315
_diffrn_reflns_av_unetI/netI 0.1173
_diffrn_reflns_Laue_measured_fraction_full 0.970
_diffrn_reflns_Laue_measured_fraction_max 0.970
_diffrn_reflns_limit_h_max 20
_diffrn_reflns_limit_h_min -24
_diffrn_reflns_limit_k_max 32
_diffrn_reflns_limit_k_min -32
_diffrn_reflns_limit_l_max 35
_diffrn_reflns_limit_l_min -33
_diffrn_reflns_number 37900
_diffrn_reflns_point_group_measured_fraction_full 0.970
_diffrn_reflns_point_group_measured_fraction_max 0.970
_diffrn_reflns_theta_full 55.670
_diffrn_reflns_theta_max 55.670
_diffrn_reflns_theta_min 2.651
_diffrn_source 'fine-focus sealed tube'
_exptl_absorpt_coefficient_mu 2.352
_exptl_absorpt_correction_T_max 0.7508
_exptl_absorpt_correction_T_min 0.4641
_exptl_absorpt_correction_type multi-scan
_exptl_crystal_colour colorless
_exptl_crystal_density_diffrn 0.655
_exptl_crystal_density_method 'not measured'
_exptl_crystal_description block
_exptl_crystal_F_000 4696
_exptl_crystal_size_max 0.100
_exptl_crystal_size_mid 0.100
_exptl_crystal_size_min 0.100
_platon_squeeze_details
;
;
_refine_diff_density_max 2.306
_refine_diff_density_min -3.676
_refine_diff_density_rms 0.177
_refine_ls_extinction_method none
_refine_ls_goodness_of_fit_ref 1.056
_refine_ls_hydrogen_treatment constr
_refine_ls_matrix_type full
_refine_ls_number_parameters 347
_refine_ls_number_reflns 8069
_refine_ls_number_restraints 384
_refine_ls_restrained_S_all 1.048
_refine_ls_R_factor_all 0.1651
_refine_ls_R_factor_gt 0.1200
_refine_ls_shift/su_max 0.000
_refine_ls_shift/su_mean 0.000
_refine_ls_structure_factor_coef Fsqd
_refine_ls_weighting_details 'w=1/[\s^2^(Fo^2^)+(0.2000P)^2^] where P=(Fo^2^+2Fc^2^)/3'
_refine_ls_weighting_scheme calc
_refine_ls_wR_factor_gt 0.3001
_refine_ls_wR_factor_ref 0.3285
_reflns_Friedel_coverage 0.000
_reflns_number_gt 4499
_reflns_number_total 8069
_reflns_threshold_expression 'I > 2\s(I)'
_cod_data_source_file ja8b07411_si_003.cif
_cod_data_source_block PCN-609-BDC-TPDC
_cod_original_cell_volume 23993(5)
_cod_database_code 4132917
_shelx_shelxl_version_number 2014/7
_shelx_space_group_comment
;
The symmetry employed for this shelxl refinement is uniquely defined
by the following loop, which should always be used as a source of
symmetry information in preference to the above space-group names.
They are only intended as comments.
;
_shelx_estimated_absorpt_t_min 0.799
_shelx_estimated_absorpt_t_max 0.799

loop_
_space_group_symop_operation_xyz
'x, y, z'
'-x, -y, z'
'x, -y, -z'
'-x, y, -z'
'x+1/2, y+1/2, z+1/2'
'-x+1/2, -y+1/2, z+1/2'
'x+1/2, -y+1/2, -z+1/2'
'-x+1/2, y+1/2, -z+1/2'
'-x, -y, -z'
'x, y, -z'
'-x, y, z'
'x, -y, z'
'-x+1/2, -y+1/2, -z+1/2'
'x+1/2, y+1/2, -z+1/2'
'-x+1/2, y+1/2, z+1/2'
'x+1/2, -y+1/2, z+1/2'

loop_
_atom_site_label
_atom_site_type_symbol
_atom_site_fract_x
_atom_site_fract_y
_atom_site_fract_z
_atom_site_U_iso_or_equiv
_atom_site_adp_type
_atom_site_occupancy
_atom_site_site_symmetry_order
_atom_site_calc_flag
_atom_site_refinement_flags_posn
_atom_site_refinement_flags_adp
_atom_site_refinement_flags_occupancy
Zr1 Zr 0.07509(4) 0.0000 0.33399(3) 0.0316(4) Uani 1 2 d S T P
Zr2 Zr 0.0000 0.08013(4) 0.28155(4) 0.0431(4) Uani 1 2 d S T P
Zr3 Zr 0.07531(4) 0.0000 0.22996(3) 0.0422(5) Uani 1 2 d S T P
O1 O 0.1104(2) 0.0596(3) 0.3600(2) 0.056(2) Uani 1 1 d . . .
O2 O 0.0600(4) 0.1160(3) 0.3227(3) 0.097(3) Uani 1 1 d . . .
O3 O 0.4416(4) 0.3844(3) 0.2603(3) 0.094(3) Uani 1 1 d D . .
O4 O 0.3902(3) 0.4392(3) 0.2961(2) 0.076(3) Uani 1 1 d . . .
O5 O 0.1661(3) 0.0000 0.3169(3) 0.045(2) Uani 1 2 d S TU P
O6 O 0.1681(3) 0.0000 0.2475(3) 0.066(3) Uani 1 2 d S T P
O7 O 0.0478(3) 0.0000 0.3963(2) 0.039(2) Uani 1 2 d S T P
O8 O 0.0537(4) 0.0000 0.1677(3) 0.070(3) Uani 1 2 d S TU P
O9 O 0.0748(2) 0.0406(2) 0.28273(16) 0.0437(18) Uani 1 1 d . . .
O10 O 0.0000 0.0376(3) 0.3303(3) 0.045(2) Uani 1 2 d S TU P
O11 O 0.0000 0.0432(3) 0.2341(3) 0.046(2) Uani 1 2 d S TU P
N1 N 0.2308(12) 0.2153(9) 0.5000 0.221(16) Uani 1 2 d S T P
H1 H 0.2064 0.1944 0.5000 0.266 Uiso 1 2 calc R U P
C1 C 0.0989(6) 0.0966(6) 0.3522(5) 0.097(4) Uani 1 1 d . U .
C2 C 0.1268(6) 0.1344(4) 0.3726(4) 0.110(5) Uani 1 1 d D U .
C3 C 0.1625(7) 0.1221(4) 0.4044(4) 0.143(6) Uani 1 1 d D U .
H3 H 0.1651 0.0932 0.4116 0.171 Uiso 1 1 calc R U .
C4 C 0.1951(9) 0.1536(5) 0.4256(5) 0.176(7) Uani 1 1 d D U .
H4 H 0.2144 0.1464 0.4491 0.211 Uiso 1 1 calc R U .
C5 C 0.1975(9) 0.1960(5) 0.4103(5) 0.171(7) Uani 1 1 d D U .
C6 C 0.1587(8) 0.2090(4) 0.3796(5) 0.164(7) Uani 1 1 d D U .
H6 H 0.1549 0.2379 0.3729 0.197 Uiso 1 1 calc R U .
C7 C 0.1260(8) 0.1777(4) 0.3594(4) 0.142(6) Uani 1 1 d D U .
H7 H 0.1039 0.1854 0.3373 0.171 Uiso 1 1 calc R U .
C8 C 0.2462(11) 0.2220(7) 0.4287(5) 0.192(8) Uani 1 1 d . U .
C9 C 0.2531(10) 0.2345(7) 0.4646(5) 0.193(8) Uani 1 1 d . U .
C10 C 0.2966(11) 0.2643(8) 0.4788(5) 0.209(9) Uani 1 1 d . U .
C11 C 0.3179(12) 0.2947(8) 0.4522(5) 0.223(9) Uani 1 1 d . U .
H11 H 0.3366 0.3195 0.4610 0.268 Uiso 1 1 calc R U .
C12 C 0.3093(11) 0.2859(8) 0.4090(6) 0.212(9) Uani 1 1 d . U .
C13 C 0.2731(10) 0.2552(7) 0.3984(5) 0.207(9) Uani 1 1 d . U .
H13 H 0.2629 0.2531 0.3715 0.248 Uiso 1 1 calc R U .
C14 C 0.3338(10) 0.3130(8) 0.3780(6) 0.177(7) Uani 1 1 d . U .
C15 C 0.3385(9) 0.3593(7) 0.3872(5) 0.182(7) Uani 1 1 d . U .
H15 H 0.3272 0.3707 0.4117 0.218 Uiso 1 1 calc R U .
C16 C 0.3620(9) 0.3862(7) 0.3553(5) 0.183(7) Uani 1 1 d . U .
H16 H 0.3661 0.4155 0.3605 0.219 Uiso 1 1 calc R U .
C17 C 0.3789(10) 0.3713(8) 0.3178(6) 0.165(7) Uani 1 1 d . U .
C18 C 0.3776(10) 0.3310(8) 0.3118(6) 0.172(7) Uani 1 1 d . U .
H18 H 0.3918 0.3191 0.2881 0.206 Uiso 1 1 calc R U .
C19 C 0.3513(9) 0.3018(7) 0.3453(5) 0.180(7) Uani 1 1 d . U .
H19 H 0.3487 0.2726 0.3395 0.216 Uiso 1 1 calc R U .
C20 C 0.4072(8) 0.3971(8) 0.2867(6) 0.155(8) Uani 1 1 d D U .
C21 C 0.1927(6) 0.0000 0.2828(5) 0.062(4) Uani 1 2 d S TU P
C22 C 0.2546(6) 0.0000 0.2814(5) 0.086(6) Uani 1 2 d S TU P
C23 C 0.2862(6) 0.0000 0.3177(6) 0.119(7) Uani 1 2 d S TU P
H23 H 0.2661 0.0000 0.3418 0.143 Uiso 1 2 calc R U P
C24 C 0.3461(7) 0.0000 0.3188(6) 0.086(4) Uani 1 2 d S TU P
H24 H 0.3659 0.0000 0.3431 0.103 Uiso 1 2 calc R U P
C25 C 0.3742(6) 0.0000 0.2838(6) 0.127(7) Uani 1 2 d DS TU P
C26 C 0.3448(8) 0.0000 0.2495(6) 0.118(7) Uani 1 2 d S TU P
H26 H 0.3656 0.0000 0.2256 0.142 Uiso 1 2 calc R U P
C27 C 0.2859(7) 0.0000 0.2470(6) 0.086(4) Uani 1 2 d S TU P
H27 H 0.2676 0.0000 0.2222 0.103 Uiso 1 2 calc R U P
C28 C 0.4389(7) 0.0000 0.2861(6) 0.099(6) Uani 1 2 d DS TU P
C30 C 0.0000 0.0000 0.4153(5) 0.036(2) Uani 1 4 d S T P
C31 C 0.0000 0.0000 0.4578(4) 0.036(2) Uani 1 4 d DS T P
C32 C 0.0531(4) 0.0000 0.4780(3) 0.036(2) Uani 1 2 d DS T P
H32 H 0.0876 0.0000 0.4638 0.043 Uiso 1 2 calc R U P
C63 C 0.4695(17) 0.0320(12) 0.3067(14) 0.099(6) Uani 0.25 1 d D . P
C64 C 0.46983(11) 0.0284(13) 0.2615(13) 0.099(6) Uani 0.25 1 d D . P

loop_
_atom_site_aniso_label
_atom_site_aniso_U_11
_atom_site_aniso_U_22
_atom_site_aniso_U_33
_atom_site_aniso_U_23
_atom_site_aniso_U_13
_atom_site_aniso_U_12
Zr1 0.0141(6) 0.0390(8) 0.0417(8) 0.000 -0.0040(4) 0.000
Zr2 0.0425(7) 0.0411(9) 0.0457(8) 0.0183(6) 0.000 0.000
Zr3 0.0196(6) 0.0743(11) 0.0326(8) 0.000 0.0034(4) 0.000
O1 0.038(4) 0.053(6) 0.076(5) 0.010(4) -0.016(3) -0.018(4)
O2 0.107(6) 0.065(7) 0.119(7) -0.006(6) 0.010(6) -0.058(5)
O3 0.101(6) 0.096(8) 0.086(6) 0.038(6) 0.002(5) -0.033(6)
O4 0.037(4) 0.142(9) 0.049(4) 0.010(5) 0.013(3) -0.034(5)
O5 0.037(4) 0.053(5) 0.046(4) 0.000 0.003(3) 0.000
O6 0.015(4) 0.122(11) 0.061(7) 0.000 -0.008(4) 0.000
O7 0.022(4) 0.037(6) 0.058(6) 0.000 0.020(4) 0.000
O8 0.063(5) 0.084(7) 0.065(6) 0.000 0.045(5) 0.000
O9 0.064(4) 0.056(5) 0.011(3) -0.004(3) 0.002(3) 0.021(3)
O10 0.039(4) 0.044(4) 0.053(4) 0.021(3) 0.000 0.000
O11 0.026(3) 0.055(5) 0.058(4) 0.006(4) 0.000 0.000
N1 0.35(3) 0.25(3) 0.062(13) 0.000 0.000 -0.22(3)
C1 0.093(6) 0.098(6) 0.098(6) 0.000(5) -0.013(4) -0.007(5)
C2 0.162(11) 0.076(8) 0.093(9) 0.001(7) -0.021(8) -0.057(8)
C3 0.223(14) 0.075(9) 0.129(11) 0.020(7) -0.070(10) -0.080(8)
C4 0.286(16) 0.090(9) 0.151(12) 0.023(8) -0.101(12) -0.102(10)
C5 0.288(16) 0.088(9) 0.139(12) 0.017(8) -0.083(12) -0.102(10)
C6 0.271(16) 0.098(9) 0.124(12) 0.010(8) -0.060(11) -0.087(9)
C7 0.236(14) 0.082(9) 0.109(10) 0.014(7) -0.051(10) -0.064(9)
C8 0.329(19) 0.164(14) 0.083(9) -0.010(9) -0.002(11) -0.174(14)
C9 0.336(19) 0.165(15) 0.078(9) -0.006(9) 0.001(10) -0.169(14)
C10 0.356(19) 0.185(16) 0.086(9) -0.010(9) -0.005(10) -0.189(14)
C11 0.38(2) 0.192(16) 0.098(9) -0.004(9) -0.002(11) -0.196(15)
C12 0.36(2) 0.178(16) 0.097(9) -0.004(9) -0.002(11) -0.190(15)
C13 0.36(2) 0.177(16) 0.086(9) 0.000(9) -0.002(10) -0.186(15)
C14 0.271(16) 0.159(13) 0.102(10) 0.007(9) 0.020(11) -0.141(12)
C15 0.292(17) 0.160(13) 0.093(9) 0.005(9) 0.025(10) -0.147(12)
C16 0.285(18) 0.170(13) 0.093(10) 0.022(9) 0.041(11) -0.114(12)
C17 0.237(15) 0.169(14) 0.090(9) 0.024(9) 0.028(10) -0.114(12)
C18 0.235(16) 0.166(14) 0.115(10) 0.024(9) 0.013(10) -0.110(13)
C19 0.274(17) 0.167(13) 0.099(10) 0.008(9) 0.009(11) -0.129(12)
C20 0.154(9) 0.156(9) 0.154(9) 0.003(5) 0.004(5) -0.002(5)
C21 0.053(5) 0.070(6) 0.065(6) 0.000 0.002(4) 0.000
C22 0.030(6) 0.149(17) 0.078(7) 0.000 -0.019(5) 0.000
C23 0.040(6) 0.23(2) 0.087(8) 0.000 -0.018(5) 0.000
C24 0.064(5) 0.103(7) 0.090(6) 0.000 -0.012(4) 0.000
C25 0.059(7) 0.23(2) 0.093(8) 0.000 -0.006(6) 0.000
C26 0.059(7) 0.20(2) 0.097(8) 0.000 -0.003(5) 0.000
C27 0.075(5) 0.094(7) 0.089(6) 0.000 0.001(4) 0.000
C28 0.092(7) 0.104(7) 0.102(7) 0.000 0.000(5) 0.000
C30 0.038(5) 0.056(7) 0.014(4) 0.000 0.000 0.000
C31 0.038(5) 0.056(7) 0.014(4) 0.000 0.000 0.000
C32 0.038(5) 0.056(7) 0.014(4) 0.000 0.000 0.000
C63 0.092(7) 0.104(7) 0.102(7) 0.000 0.000(5) 0.000
C64 0.092(7) 0.104(7) 0.102(7) 0.000 0.000(5) 0.000

loop_
_atom_type_symbol
_atom_type_description
_atom_type_scat_dispersion_real
_atom_type_scat_dispersion_imag
_atom_type_scat_source
C C 0.0181 0.0091 'International Tables Vol C Tables 4.2.6.8 and 6.1.1.4'
H H 0.0000 0.0000 'International Tables Vol C Tables 4.2.6.8 and 6.1.1.4'
N N 0.0311 0.0180 'International Tables Vol C Tables 4.2.6.8 and 6.1.1.4'
O O 0.0492 0.0322 'International Tables Vol C Tables 4.2.6.8 and 6.1.1.4'
Zr Zr -0.1862 2.2449 'International Tables Vol C Tables 4.2.6.8 and 6.1.1.4'

loop_
_geom_angle_atom_site_label_1
_geom_angle_atom_site_label_2
_geom_angle_atom_site_label_3
_geom_angle
_geom_angle_site_symmetry_1
_geom_angle_site_symmetry_3
O10 Zr1 O10 67.4(4) . 2
O10 Zr1 O9 67.7(3) . .
O10 Zr1 O9 106.2(3) 2 .
O10 Zr1 O9 106.2(3) . 12
O10 Zr1 O9 67.7(3) 2 12
O9 Zr1 O9 72.8(4) . 12
O10 Zr1 O7 79.3(3) . .
O10 Zr1 O7 79.3(3) 2 .
O9 Zr1 O7 140.28(18) . .
O9 Zr1 O7 140.28(18) 12 .
O10 Zr1 O5 141.8(2) . .
O10 Zr1 O5 141.8(2) 2 .
O9 Zr1 O5 78.0(2) . .
O9 Zr1 O5 78.0(2) 12 .
O7 Zr1 O5 122.1(3) . .
O10 Zr1 O1 82.3(3) . .
O10 Zr1 O1 143.0(3) 2 .
O9 Zr1 O1 79.6(3) . .
O9 Zr1 O1 144.8(2) 12 .
O7 Zr1 O1 74.4(2) . .
O5 Zr1 O1 75.2(2) . .
O10 Zr1 O1 143.0(3) . 12
O10 Zr1 O1 82.3(3) 2 12
O9 Zr1 O1 144.8(2) . 12
O9 Zr1 O1 79.6(3) 12 12
O7 Zr1 O1 74.4(2) . 12
O5 Zr1 O1 75.1(2) . 12
O1 Zr1 O1 114.4(4) . 12
O10 Zr1 Zr3 86.7(2) . .
O10 Zr1 Zr3 86.7(2) 2 .
O9 Zr1 Zr3 36.39(18) . .
O9 Zr1 Zr3 36.39(18) 12 .
O7 Zr1 Zr3 163.1(2) . .
O5 Zr1 Zr3 74.8(2) . .
O1 Zr1 Zr3 113.18(18) . .
O1 Zr1 Zr3 113.18(18) 12 .
O10 Zr1 Zr1 33.9(2) . 2
O10 Zr1 Zr1 33.9(2) 2 2
O9 Zr1 Zr1 89.84(15) . 2
O9 Zr1 Zr1 89.84(15) 12 2
O7 Zr1 Zr1 73.02(19) . 2
O5 Zr1 Zr1 164.9(2) . 2
O1 Zr1 Zr1 111.85(17) . 2
O1 Zr1 Zr1 111.85(17) 12 2
Zr3 Zr1 Zr1 90.08(2) . 2
O10 Zr1 Zr2 33.3(2) . .
O10 Zr1 Zr2 87.2(2) 2 .
O9 Zr1 Zr2 34.51(15) . .
O9 Zr1 Zr2 91.03(18) 12 .
O7 Zr1 Zr2 109.38(13) . .
O5 Zr1 Zr2 110.48(15) . .
O1 Zr1 Zr2 77.61(18) . .
O1 Zr1 Zr2 167.99(18) 12 .
Zr3 Zr1 Zr2 60.12(3) . .
Zr1 Zr1 Zr2 60.170(16) 2 .
O10 Zr1 Zr2 87.2(2) . 2
O10 Zr1 Zr2 33.3(2) 2 2
O9 Zr1 Zr2 91.03(18) . 2
O9 Zr1 Zr2 34.51(15) 12 2
O7 Zr1 Zr2 109.38(13) . 2
O5 Zr1 Zr2 110.48(15) . 2
O1 Zr1 Zr2 167.99(18) . 2
O1 Zr1 Zr2 77.61(18) 12 2
Zr3 Zr1 Zr2 60.12(3) . 2
Zr1 Zr1 Zr2 60.171(16) 2 2
Zr2 Zr1 Zr2 90.42(4) . 2
O11 Zr2 O10 105.0(4) . .
O11 Zr2 O9 71.1(2) . 11
O10 Zr2 O9 67.8(2) . 11
O11 Zr2 O9 71.1(2) . .
O10 Zr2 O9 67.8(2) . .
O9 Zr2 O9 109.5(4) 11 .
O11 Zr2 O3 77.5(4) . 7_455
O10 Zr2 O3 142.7(3) . 7_455
O9 Zr2 O3 78.5(3) 11 7_455
O9 Zr2 O3 142.3(3) . 7_455
O11 Zr2 O3 77.5(4) . 13
O10 Zr2 O3 142.7(3) . 13
O9 Zr2 O3 142.3(3) 11 13
O9 Zr2 O3 78.5(3) . 13
O3 Zr2 O3 74.7(5) 7_455 13
O11 Zr2 O2 141.6(2) . .
O10 Zr2 O2 80.7(3) . .
O9 Zr2 O2 141.2(3) 11 .
O9 Zr2 O2 76.6(3) . .
O3 Zr2 O2 120.8(4) 7_455 .
O3 Zr2 O2 76.2(3) 13 .
O11 Zr2 O2 141.6(2) . 11
O10 Zr2 O2 80.7(3) . 11
O9 Zr2 O2 76.6(3) 11 11
O9 Zr2 O2 141.2(3) . 11
O3 Zr2 O2 76.2(3) 7_455 11
O3 Zr2 O2 120.8(4) 13 11
O2 Zr2 O2 76.5(5) . 11
O11 Zr2 Zr3 35.28(14) . .
O10 Zr2 Zr3 86.1(2) . .
O9 Zr2 Zr3 90.40(18) 11 .
O9 Zr2 Zr3 35.87(16) . .
O3 Zr2 Zr3 110.3(3) 7_455 .
O3 Zr2 Zr3 74.9(3) 13 .
O2 Zr2 Zr3 110.1(3) . .
O2 Zr2 Zr3 164.3(3) 11 .
O11 Zr2 Zr3 35.28(14) . 2
O10 Zr2 Zr3 86.1(2) . 2
O9 Zr2 Zr3 35.87(16) 11 2
O9 Zr2 Zr3 90.40(18) . 2
O3 Zr2 Zr3 74.9(3) 7_455 2
O3 Zr2 Zr3 110.3(3) 13 2
O2 Zr2 Zr3 164.3(3) . 2
O2 Zr2 Zr3 110.1(3) 11 2
Zr3 Zr2 Zr3 60.07(4) . 2
O11 Zr2 Zr1 89.3(2) . 2
O10 Zr2 Zr1 33.40(12) . 2
O9 Zr2 Zr1 34.43(16) 11 2
O9 Zr2 Zr1 89.28(18) . 2
O3 Zr2 Zr1 111.1(3) 7_455 2
O3 Zr2 Zr1 164.3(3) 13 2
O2 Zr2 Zr1 110.8(2) . 2
O2 Zr2 Zr1 74.9(3) 11 2
Zr3 Zr2 Zr1 89.39(3) . 2
Zr3 Zr2 Zr1 59.44(3) 2 2
O11 Zr2 Zr1 89.3(2) . .
O10 Zr2 Zr1 33.39(12) . .
O9 Zr2 Zr1 89.28(18) 11 .
O9 Zr2 Zr1 34.43(16) . .
O3 Zr2 Zr1 164.3(3) 7_455 .
O3 Zr2 Zr1 111.1(3) 13 .
O2 Zr2 Zr1 74.9(3) . .
O2 Zr2 Zr1 110.8(2) 11 .
Zr3 Zr2 Zr1 59.44(3) . .
Zr3 Zr2 Zr1 89.40(3) 2 .
Zr1 Zr2 Zr1 59.66(3) 2 .
O8 Zr3 O9 142.11(19) . .
O8 Zr3 O9 142.11(19) . 12
O9 Zr3 O9 71.2(4) . 12
O8 Zr3 O11 82.8(3) . 2
O9 Zr3 O11 107.4(3) . 2
O9 Zr3 O11 65.9(3) 12 2
O8 Zr3 O11 82.8(3) . .
O9 Zr3 O11 65.9(3) . .
O9 Zr3 O11 107.4(3) 12 .
O11 Zr3 O11 74.8(4) 2 .
O8 Zr3 O4 72.9(2) . 8_545
O9 Zr3 O4 144.3(2) . 8_545
O9 Zr3 O4 80.0(3) 12 8_545
O11 Zr3 O4 78.1(3) 2 8_545
O11 Zr3 O4 145.5(3) . 8_545
O8 Zr3 O4 72.9(2) . 13
O9 Zr3 O4 80.0(3) . 13
O9 Zr3 O4 144.3(2) 12 13
O11 Zr3 O4 145.5(3) 2 13
O11 Zr3 O4 78.1(3) . 13
O4 Zr3 O4 115.9(4) 8_545 13
O8 Zr3 O6 118.8(3) . .
O9 Zr3 O6 78.0(2) . .
O9 Zr3 O6 78.0(2) 12 .
O11 Zr3 O6 138.4(2) 2 .
O11 Zr3 O6 138.4(2) . .
O4 Zr3 O6 75.8(2) 8_545 .
O4 Zr3 O6 75.8(2) 13 .
O8 Zr3 Zr1 166.3(2) . .
O9 Zr3 Zr1 35.59(18) . .
O9 Zr3 Zr1 35.59(18) 12 .
O11 Zr3 Zr1 86.4(2) 2 .
O11 Zr3 Zr1 86.4(2) . .
O4 Zr3 Zr1 112.99(19) 8_545 .
O4 Zr3 Zr1 112.99(19) 13 .
O6 Zr3 Zr1 74.9(2) . .
O8 Zr3 Zr2 111.16(16) . 2
O9 Zr3 Zr2 90.65(18) . 2
O9 Zr3 Zr2 35.17(15) 12 2
O11 Zr3 Zr2 30.7(2) 2 2
O11 Zr3 Zr2 90.3(2) . 2
O4 Zr3 Zr2 76.6(2) 8_545 2
O4 Zr3 Zr2 167.3(2) 13 2
O6 Zr3 Zr2 110.72(16) . 2
Zr1 Zr3 Zr2 60.44(2) . 2
O8 Zr3 Zr2 111.16(15) . .
O9 Zr3 Zr2 35.17(15) . .
O9 Zr3 Zr2 90.65(18) 12 .
O11 Zr3 Zr2 90.3(2) 2 .
O11 Zr3 Zr2 30.7(2) . .
O4 Zr3 Zr2 167.3(2) 8_545 .
O4 Zr3 Zr2 76.6(2) 13 .
O6 Zr3 Zr2 110.72(16) . .
Zr1 Zr3 Zr2 60.44(2) . .
Zr2 Zr3 Zr2 90.79(4) 2 .
O8 Zr3 Zr3 76.4(2) . 2
O9 Zr3 Zr3 89.71(15) . 2
O9 Zr3 Zr3 89.71(15) 12 2
O11 Zr3 Zr3 37.6(2) 2 2
O11 Zr3 Zr3 37.6(2) . 2
O4 Zr3 Zr3 111.10(19) 8_545 2
O4 Zr3 Zr3 111.10(19) 13 2
O6 Zr3 Zr3 164.8(2) . 2
Zr1 Zr3 Zr3 89.92(2) . 2
Zr2 Zr3 Zr3 59.968(18) 2 2
Zr2 Zr3 Zr3 59.968(18) . 2
C1 O1 Zr1 129.2(9) . .
C1 O2 Zr2 126.0(9) . .
C20 O3 Zr2 132.1(15) . 13
C20 O4 Zr3 127.0(10) . 13
C21 O5 Zr1 133.6(8) . .
C21 O6 Zr3 131.1(9) . .
C30 O7 Zr1 136.7(8) . .
Zr1 O9 Zr2 111.1(2) . .
Zr1 O9 Zr3 108.0(3) . .
Zr2 O9 Zr3 109.0(2) . .
Zr2 O10 Zr1 113.3(2) . 2
Zr2 O10 Zr1 113.3(2) . .
Zr1 O10 Zr1 112.2(4) 2 .
Zr2 O11 Zr3 114.0(3) . 2
Zr2 O11 Zr3 114.0(3) . .
Zr3 O11 Zr3 104.7(4) 2 .
C9 N1 C9 112(2) . 10_556
O1 C1 O2 132.2(14) . .
O1 C1 C2 123.3(14) . .
O2 C1 C2 104.4(13) . .
C3 C2 C7 120.2(8) . .
C3 C2 C1 112.7(12) . .
C7 C2 C1 126.5(12) . .
C2 C3 C4 120.2(9) . .
C5 C4 C3 118.9(9) . .
C4 C5 C6 119.8(9) . .
C4 C5 C8 112.2(14) . .
C6 C5 C8 127.8(14) . .
C7 C6 C5 119.5(9) . .
C6 C7 C2 120.1(8) . .
C9 C8 C5 130(2) . .
C9 C8 C13 110.8(16) . .
C5 C8 C13 112.5(15) . .
C8 C9 N1 127.5(17) . .
C8 C9 C10 126.4(18) . .
N1 C9 C10 104.4(16) . .
C11 C10 C10 129.8(11) . 10_556
C11 C10 C9 118.2(17) . .
C10 C10 C9 109.1(10) 10_556 .
C10 C11 C12 116.6(17) . .
C13 C12 C14 118.6(18) . .
C13 C12 C11 118.8(18) . .
C14 C12 C11 122.2(17) . .
C12 C13 C8 123.6(17) . .
C19 C14 C12 127(2) . .
C19 C14 C15 116.0(19) . .
C12 C14 C15 116.6(19) . .
C16 C15 C14 115.9(18) . .
C17 C16 C15 125(2) . .
C18 C17 C16 118(2) . .
C18 C17 C20 116(2) . .
C16 C17 C20 126(2) . .
C17 C18 C19 118(2) . .
C14 C19 C18 127(2) . .
O3 C20 O4 129(2) . .
O3 C20 C17 128(2) . .
O4 C20 C17 103.0(13) . .
O5 C21 O6 125.6(13) . .
O5 C21 C22 120.4(14) . .
O6 C21 C22 114.0(14) . .
C27 C22 C23 116.4(14) . .
C27 C22 C21 124.3(15) . .
C23 C22 C21 119.3(16) . .
C24 C23 C22 122.7(17) . .
C25 C24 C23 117.7(17) . .
C26 C25 C24 120.0(16) . .
C26 C25 C28 123.8(19) . .
C24 C25 C28 116.3(17) . .
C25 C26 C27 124.3(19) . .
C22 C27 C26 119.0(18) . .
C63 C28 C63 90(4) 12 .
C63 C28 C64 118(2) 12 .
C63 C28 C64 65(3) . .
C63 C28 C64 65(3) 12 12
C63 C28 C64 118(2) . 12
C64 C28 C64 78(4) . 12
C63 C28 C25 122(2) 12 .
C63 C28 C25 122(2) . .
C64 C28 C25 118.8(11) . .
C64 C28 C25 118.8(11) 12 .
O7 C30 O7 120.5(14) . 2
O7 C30 C31 119.7(7) . .
O7 C30 C31 119.7(7) 2 .
C32 C31 C32 122.6(13) 2 .
C32 C31 C30 118.7(7) 2 .
C32 C31 C30 118.7(7) . .
C31 C32 C32 118.7(7) . 10_556
C28 C63 C63 120(2) . 11_655
C28 C63 C64 57.5(14) . .
C63 C63 C64 89.7(15) 11_655 .
C28 C63 C63 45(2) . 12
C63 C63 C63 89.998(6) 11_655 12
C64 C63 C63 86(2) . 12
C64 C64 C28 120.8(7) 11_655 .
C64 C64 C63 90.3(15) 11_655 .
C28 C64 C63 57.3(14) . .
C64 C64 C64 89.997(8) 11_655 12
C28 C64 C64 51(2) . 12
C63 C64 C64 94(2) . 12

loop_
_geom_bond_atom_site_label_1
_geom_bond_atom_site_label_2
_geom_bond_distance
_geom_bond_site_symmetry_2
Zr1 O10 2.100(5) .
Zr1 O10 2.100(5) 2
Zr1 O9 2.122(6) .
Zr1 O9 2.122(6) 12
Zr1 O7 2.172(8) .
Zr1 O5 2.187(8) .
Zr1 O1 2.200(7) .
Zr1 O1 2.200(7) 12
Zr1 Zr3 3.4674(16) .
Zr1 Zr1 3.4846(17) 2
Zr1 Zr2 3.5028(12) .
Zr1 Zr2 3.5029(12) 2
Zr2 O11 1.954(9) .
Zr2 O10 2.093(8) .
Zr2 O9 2.127(6) 11
Zr2 O9 2.127(6) .
Zr2 O3 2.235(8) 7_455
Zr2 O3 2.235(8) 13
Zr2 O2 2.251(9) .
Zr2 O2 2.251(9) 11
Zr2 Zr3 3.4915(14) .
Zr2 Zr3 3.4916(14) 2
Zr2 Zr1 3.5027(12) 2
Zr3 O8 2.135(10) .
Zr3 O9 2.163(6) .
Zr3 O9 2.163(6) 12
Zr3 O11 2.207(6) 2
Zr3 O11 2.207(6) .
Zr3 O4 2.225(8) 8_545
Zr3 O4 2.225(9) 13
Zr3 O6 2.231(8) .
Zr3 Zr2 3.4915(14) 2
Zr3 Zr3 3.4950(19) 2
O1 C1 1.208(17) .
O2 C1 1.462(17) .
O3 C20 1.252(5) .
O3 Zr2 2.235(8) 13
O4 C20 1.40(2) .
O4 Zr3 2.225(8) 13
O5 C21 1.292(16) .
O6 C21 1.306(16) .
O7 C30 1.276(10) .
O10 Zr1 2.100(5) 2
O11 Zr3 2.207(6) 2
N1 C9 1.420(18) .
N1 C9 1.420(18) 10_556
C1 C2 1.501(18) .
C2 C3 1.397(11) .
C2 C7 1.413(12) .
C3 C4 1.423(12) .
C4 C5 1.411(12) .
C5 C6 1.422(12) .
C5 C8 1.52(2) .
C6 C7 1.404(12) .
C8 C9 1.27(2) .
C8 C13 1.57(2) .
C9 C10 1.45(2) .
C10 C11 1.39(2) .
C10 C10 1.41(3) 10_556
C11 C12 1.48(2) .
C12 C13 1.32(2) .
C12 C14 1.45(2) .
C14 C19 1.21(2) .
C14 C15 1.47(3) .
C15 C16 1.46(2) .
C16 C17 1.39(2) .
C17 C18 1.27(3) .
C17 C20 1.46(2) .
C18 C19 1.56(2) .
C21 C22 1.438(19) .
C22 C27 1.35(2) .
C22 C23 1.42(2) .
C23 C24 1.39(2) .
C24 C25 1.34(2) .
C25 C26 1.33(2) .
C25 C28 1.502(5) .
C26 C27 1.37(2) .
C28 C63 1.399(5) 12
C28 C63 1.399(5) .
C28 C64 1.401(5) .
C28 C64 1.401(5) 12
C30 O7 1.276(10) 2
C30 C31 1.42(2) .
C31 C32 1.404(5) 2
C31 C32 1.404(5) .
C32 C32 1.47(2) 10_556
C63 C63 1.42(8) 11_655
C63 C64 1.51(6) .
C63 C63 1.98(8) 12
C64 C64 1.400(5) 11_655
C64 C64 1.76(8) 12

loop_
_platon_squeeze_void_nr
_platon_squeeze_void_average_x
_platon_squeeze_void_average_y
_platon_squeeze_void_average_z
_platon_squeeze_void_volume
_platon_squeeze_void_count_electrons
_platon_squeeze_void_content
1 -0.011 -0.014 -0.005 17016 6931 ' '
